data_7240324
loop_
_publ_author_name
'Shi, Lijun'
'Liu, Ying'
'Wang, Caixia'
'Yuan, Xinxin'
'Liu, Xiaobiao'
'Wu, Lulu'
'Pan, Zhenliang'
'Yu, Qicheng'
'Xu, Cuilian'
'Yang, Guoyu'

_publ_section_title
;
 Synthesis of 1-(\b-coumarinyl)-1-(\b-indolyl)trifluoroethanols through
 regioselective Friedel--Crafts alkylation of indoles with
 \b-(trifluoroacetyl)coumarins catalyzed by Sc(OTf)3
;
_journal_issue 24
_journal_name_full 'RSC Advances'
_journal_page_first 13929
_journal_page_last 13935
_journal_paper_doi 10.1039/D0RA01237H
_journal_volume 10
_journal_year 2020
_chemical_formula_moiety 'C19 H12 F3 N O3'
_chemical_formula_sum 'C19 H12 F3 N O3'
_chemical_formula_weight 359.30
_space_group_crystal_system monoclinic
_space_group_IT_number 14
_space_group_name_Hall '-P 2ybc'
_space_group_name_H-M_alt 'P 1 21/c 1'
_atom_sites_solution_hydrogens geom
_atom_sites_solution_primary direct
_audit_creation_date 2017-09-30
_audit_creation_method
;
Olex2 1.2
(compiled 2017.08.10 svn.r3458 for OlexSys, GUI svn.r5381)
;
_audit_update_record
;
2019-08-30 deposited with the CCDC.	2020-03-22 downloaded from the CCDC.
;
_cell_angle_alpha 90
_cell_angle_beta 99.277(4)
_cell_angle_gamma 90
_cell_formula_units_Z 4
_cell_length_a 5.8958(2)
_cell_length_b 15.5043(9)
_cell_length_c 17.1980(6)
_cell_measurement_reflns_used 1349
_cell_measurement_temperature 293(2)
_cell_measurement_theta_max 70.3950
_cell_measurement_theta_min 3.8560
_cell_volume 1551.51(12)
_computing_cell_refinement
;
CrysAlisPro, Agilent Technologies,
Version 1.171.37.35 (release 13-08-2014 CrysAlis171 .NET)
(compiled Aug 13 2014,18:06:01)
;
_computing_data_collection
;
CrysAlisPro, Agilent Technologies,
Version 1.171.37.35 (release 13-08-2014 CrysAlis171 .NET)
(compiled Aug 13 2014,18:06:01)
;
_computing_data_reduction
;
CrysAlisPro, Agilent Technologies,
Version 1.171.37.35 (release 13-08-2014 CrysAlis171 .NET)
(compiled Aug 13 2014,18:06:01)
;
_computing_molecular_graphics 'Olex2 (Dolomanov et al., 2009)'
_computing_publication_material 'Olex2 (Dolomanov et al., 2009)'
_computing_structure_refinement 'ShelXL (Sheldrick, 2015)'
_computing_structure_solution 'ShelXS (Sheldrick, 2008)'
_diffrn_ambient_temperature 293(2)
_diffrn_detector 'CCD plate'
_diffrn_detector_area_resol_mean 16.2312
_diffrn_detector_type Eos
_diffrn_measured_fraction_theta_full 0.999
_diffrn_measured_fraction_theta_max 0.999
_diffrn_measurement_details
;
#__ type_ start__ end____ width___ exp.time_
  1 omega  -76.00   -5.00   1.0000    1.0000
omega____ theta____ kappa____ phi______ frames
    -      -33.5000  -77.0000  -30.0000 71

#__ type_ start__ end____ width___ exp.time_
  2 omega  -99.00  -24.00   1.0000    1.0000
omega____ theta____ kappa____ phi______ frames
    -      -33.5000  -57.0000 -150.0000 75

#__ type_ start__ end____ width___ exp.time_
  3 omega -102.00  -77.00   1.0000    1.0000
omega____ theta____ kappa____ phi______ frames
    -      -33.5000  178.0000    0.0000 25

#__ type_ start__ end____ width___ exp.time_
  4 omega   55.00   85.00   1.0000    1.0000
omega____ theta____ kappa____ phi______ frames
    -       36.4734 -116.0000  -15.0000 30

#__ type_ start__ end____ width___ exp.time_
  5 omega   14.00   45.00   1.0000    1.0000
omega____ theta____ kappa____ phi______ frames
    -       36.4734   37.0000 -180.0000 31

#__ type_ start__ end____ width___ exp.time_
  6 omega   75.00  103.00   1.0000    1.0000
omega____ theta____ kappa____ phi______ frames
    -       36.4734   57.0000 -180.0000 28

#__ type_ start__ end____ width___ exp.time_
  7 omega   20.00   65.00   1.0000    1.0000
omega____ theta____ kappa____ phi______ frames
    -       36.4734   57.0000 -180.0000 45

#__ type_ start__ end____ width___ exp.time_
  8 omega   56.00   90.00   1.0000    1.0000
omega____ theta____ kappa____ phi______ frames
    -       36.4734   37.0000 -180.0000 34

#__ type_ start__ end____ width___ exp.time_
  9 omega   74.00  109.00   1.0000    1.0000
omega____ theta____ kappa____ phi______ frames
    -       36.4734  178.0000   30.0000 35

#__ type_ start__ end____ width___ exp.time_
 10 omega   -4.00   38.00   1.0000    1.0000
omega____ theta____ kappa____ phi______ frames
    -       36.4734  -99.0000   90.0000 42

#__ type_ start__ end____ width___ exp.time_
 11 omega   38.00   93.00   1.0000    3.0000
omega____ theta____ kappa____ phi______ frames
    -      108.0000  -94.0000 -150.0000 55

#__ type_ start__ end____ width___ exp.time_
 12 omega   38.00   90.00   1.0000    3.0000
omega____ theta____ kappa____ phi______ frames
    -      108.0000  -30.0000   30.0000 52

#__ type_ start__ end____ width___ exp.time_
 13 omega   38.00   98.00   1.0000    3.0000
omega____ theta____ kappa____ phi______ frames
    -      108.0000  -45.0000   90.0000 60

#__ type_ start__ end____ width___ exp.time_
 14 omega   92.00  177.00   1.0000    3.0000
omega____ theta____ kappa____ phi______ frames
    -      108.0000   45.0000 -150.0000 85

#__ type_ start__ end____ width___ exp.time_
 15 omega   55.00   81.00   1.0000    3.0000
omega____ theta____ kappa____ phi______ frames
    -      108.0000  -30.0000  -60.0000 26

#__ type_ start__ end____ width___ exp.time_
 16 omega   41.00  110.00   1.0000    3.0000
omega____ theta____ kappa____ phi______ frames
    -      108.0000 -111.0000   60.0000 69

#__ type_ start__ end____ width___ exp.time_
 17 omega   61.00  131.00   1.0000    3.0000
omega____ theta____ kappa____ phi______ frames
    -      108.0000  -77.0000 -120.0000 70

#__ type_ start__ end____ width___ exp.time_
 18 omega   59.00  124.00   1.0000    3.0000
omega____ theta____ kappa____ phi______ frames
    -      108.0000    0.0000  150.0000 65
;
_diffrn_measurement_device 'four-circle diffractometer'
_diffrn_measurement_device_type 'Xcalibur, Eos, Gemini'
_diffrn_measurement_method '\w scans'
_diffrn_orient_matrix_UB_11 0.0742962000
_diffrn_orient_matrix_UB_12 0.0474152000
_diffrn_orient_matrix_UB_13 0.0787020000
_diffrn_orient_matrix_UB_21 0.0313810000
_diffrn_orient_matrix_UB_22 -0.0872978000
_diffrn_orient_matrix_UB_23 0.0431840000
_diffrn_orient_matrix_UB_31 0.2521809000
_diffrn_orient_matrix_UB_32 -0.0031237000
_diffrn_orient_matrix_UB_33 -0.0132097000
_diffrn_radiation_monochromator graphite
_diffrn_radiation_probe x-ray
_diffrn_radiation_type CuK\a
_diffrn_radiation_wavelength 1.54184
_diffrn_reflns_av_R_equivalents 0.0347
_diffrn_reflns_av_unetI/netI 0.0533
_diffrn_reflns_Laue_measured_fraction_full 0.999
_diffrn_reflns_Laue_measured_fraction_max 0.999
_diffrn_reflns_limit_h_max 7
_diffrn_reflns_limit_h_min -4
_diffrn_reflns_limit_k_max 18
_diffrn_reflns_limit_k_min -18
_diffrn_reflns_limit_l_max 20
_diffrn_reflns_limit_l_min -20
_diffrn_reflns_number 5737
_diffrn_reflns_point_group_measured_fraction_full 0.999
_diffrn_reflns_point_group_measured_fraction_max 0.999
_diffrn_reflns_theta_full 67.056
_diffrn_reflns_theta_max 67.056
_diffrn_reflns_theta_min 3.862
_diffrn_source 'Enhance (Cu) X-ray Source'
_exptl_absorpt_coefficient_mu 1.107
_exptl_absorpt_correction_T_max 1.00000
_exptl_absorpt_correction_T_min 0.81380
_exptl_absorpt_correction_type multi-scan
_exptl_absorpt_process_details
;
CrysAlisPro, Agilent Technologies,
Version 1.171.37.35 (release 13-08-2014 CrysAlis171 .NET)
(compiled Aug 13 2014,18:06:01)
Empirical absorption correction using spherical harmonics,
 implemented in SCALE3 ABSPACK scaling algorithm.
;
_exptl_crystal_colour colourless
_exptl_crystal_colour_primary colourless
_exptl_crystal_density_diffrn 1.538
_exptl_crystal_description prism
_exptl_crystal_F_000 736
_exptl_crystal_size_max 0.2
_exptl_crystal_size_mid 0.18
_exptl_crystal_size_min 0.15
_refine_diff_density_max 0.208
_refine_diff_density_min -0.201
_refine_diff_density_rms 0.045
_refine_ls_extinction_coef 0.0052(5)
_refine_ls_extinction_expression Fc^*^=kFc[1+0.001xFc^2^\l^3^/sin(2\q)]^-1/4^
_refine_ls_extinction_method 'SHELXL-2014/7 (Sheldrick 2014'
_refine_ls_goodness_of_fit_ref 1.002
_refine_ls_hydrogen_treatment constr
_refine_ls_matrix_type full
_refine_ls_number_parameters 237
_refine_ls_number_reflns 2762
_refine_ls_number_restraints 0
_refine_ls_restrained_S_all 1.002
_refine_ls_R_factor_all 0.0725
_refine_ls_R_factor_gt 0.0522
_refine_ls_shift/su_max 0.000
_refine_ls_shift/su_mean 0.000
_refine_ls_structure_factor_coef Fsqd
_refine_ls_weighting_details 'w=1/[\s^2^(Fo^2^)+(0.0645P)^2^] where P=(Fo^2^+2Fc^2^)/3'
_refine_ls_weighting_scheme calc
_refine_ls_wR_factor_gt 0.1273
_refine_ls_wR_factor_ref 0.1504
_reflns_Friedel_coverage 0.000
_reflns_number_gt 1915
_reflns_number_total 2762
_reflns_threshold_expression 'I > 2\s(I)'
_cod_data_source_file d0ra01237h2.cif
_cod_data_source_block 201709186
_cod_depositor_comments 'Adding full bibliography for 7240324--7240325.cif.'
_cod_original_cell_volume 1551.49(13)
_cod_database_code 7240324
_shelx_shelxl_version_number 2014/7
_chemical_oxdiff_formula C38H41N2O2F3
_shelx_space_group_comment
;
The symmetry employed for this shelxl refinement is uniquely defined
by the following loop, which should always be used as a source of
symmetry information in preference to the above space-group names.
They are only intended as comments.
;
_shelx_estimated_absorpt_t_max 0.851
_shelx_estimated_absorpt_t_min 0.809
_reflns_odcompleteness_completeness 99.83
_reflns_odcompleteness_iscentric 1
_reflns_odcompleteness_theta 66.97
_olex2_refinement_description
;
1. Fixed Uiso
 At 1.2 times of:
  All C(H) groups, All N(H) groups
 At 1.5 times of:
  All O(H) groups
2.a Aromatic/amide H refined with riding coordinates:
 C3(H3), C7(H7), C8(H8), C9(H9), C10(H10), C13(H13), C16(H16), C17(H17),
 C18(H18), C19(H19), N1(H1)
2.b Idealised tetrahedral OH refined as rotating group:
 O1(H1A)
;
_olex2_submission_special_instructions 'No special instructions were received'

loop_
_space_group_symop_operation_xyz
'x, y, z'
'-x, y+1/2, -z+1/2'
'-x, -y, -z'
'x, -y-1/2, z-1/2'

loop_
_atom_site_label
_atom_site_type_symbol
_atom_site_fract_x
_atom_site_fract_y
_atom_site_fract_z
_atom_site_U_iso_or_equiv
_atom_site_adp_type
_atom_site_occupancy
_atom_site_site_symmetry_order
_atom_site_calc_flag
_atom_site_refinement_flags_posn
_atom_site_refinement_flags_adp
_atom_site_refinement_flags_occupancy
_atom_site_disorder_assembly
_atom_site_disorder_group
C1 C 0.2663(4) 0.30773(17) 0.40498(14) 0.0480(6) Uani 1 1 d . . . . .
C2 C 0.1822(5) 0.39810(19) 0.42195(15) 0.0576(7) Uani 1 1 d . . . . .
C3 C -0.0675(4) 0.29620(19) 0.28706(14) 0.0551(7) Uani 1 1 d . . . . .
H3 H -0.1632 0.3383 0.3026 0.066 Uiso 1 1 calc R . . . .
C4 C 0.1431(4) 0.27368(18) 0.32728(13) 0.0476(6) Uani 1 1 d . . . . .
C5 C 0.2290(4) 0.20600(17) 0.28342(13) 0.0478(6) Uani 1 1 d . . . . .
C6 C 0.0621(4) 0.19169(18) 0.21649(14) 0.0526(6) Uani 1 1 d . . . . .
C7 C 0.0879(5) 0.1300(2) 0.15994(14) 0.0633(8) Uani 1 1 d . . . . .
H7 H -0.0249 0.1214 0.1162 0.076 Uiso 1 1 calc R . . . .
C8 C 0.2851(5) 0.0825(2) 0.17115(17) 0.0694(8) Uani 1 1 d . . . . .
H8 H 0.3064 0.0406 0.1343 0.083 Uiso 1 1 calc R . . . .
C9 C 0.4564(5) 0.0952(2) 0.23665(16) 0.0665(8) Uani 1 1 d . . . . .
H9 H 0.5893 0.0619 0.2424 0.080 Uiso 1 1 calc R . . . .
C10 C 0.4304(4) 0.15630(19) 0.29258(15) 0.0570(7) Uani 1 1 d . . . . .
H10 H 0.5449 0.1645 0.3359 0.068 Uiso 1 1 calc R . . . .
C11 C 0.4128(4) 0.24385(19) 0.54326(14) 0.0520(6) Uani 1 1 d . . . . .
C12 C 0.2350(4) 0.24653(17) 0.47302(13) 0.0461(6) Uani 1 1 d . . . . .
C13 C 0.0498(4) 0.19573(18) 0.46989(14) 0.0510(6) Uani 1 1 d . . . . .
H13 H -0.0631 0.1977 0.4254 0.061 Uiso 1 1 calc R . . . .
C14 C 0.0200(4) 0.13833(18) 0.53304(14) 0.0524(6) Uani 1 1 d . . . . .
C15 C 0.1900(5) 0.13651(18) 0.59831(14) 0.0554(6) Uani 1 1 d . . . . .
C16 C 0.1777(6) 0.0823(2) 0.66165(16) 0.0709(8) Uani 1 1 d . . . . .
H16 H 0.2949 0.0816 0.7049 0.085 Uiso 1 1 calc R . . . .
C17 C -0.0102(6) 0.0298(2) 0.65930(18) 0.0781(9) Uani 1 1 d . . . . .
H17 H -0.0207 -0.0066 0.7015 0.094 Uiso 1 1 calc R . . . .
C18 C -0.1848(6) 0.0303(2) 0.5949(2) 0.0769(9) Uani 1 1 d . . . . .
H18 H -0.3115 -0.0057 0.5941 0.092 Uiso 1 1 calc R . . . .
C19 C -0.1703(5) 0.0842(2) 0.53206(17) 0.0678(8) Uani 1 1 d . . . . .
H19 H -0.2876 0.0845 0.4888 0.081 Uiso 1 1 calc R . . . .
F1 F 0.1961(3) 0.45280(12) 0.36309(10) 0.0804(6) Uani 1 1 d . . . . .
F2 F -0.0368(3) 0.39840(12) 0.43408(10) 0.0737(5) Uani 1 1 d . . . . .
F3 F 0.3068(3) 0.43228(12) 0.48634(10) 0.0764(5) Uani 1 1 d . . . . .
N1 N -0.1157(3) 0.24735(17) 0.22067(12) 0.0589(6) Uani 1 1 d . . . . .
H1 H -0.2392 0.2509 0.1865 0.071 Uiso 1 1 calc R . . . .
O1 O 0.5026(3) 0.31656(15) 0.39718(10) 0.0617(6) Uani 1 1 d . . . . .
H1A H 0.5805 0.3217 0.4410 0.093 Uiso 1 1 calc GR . . . .
O2 O 0.5890(3) 0.28516(14) 0.55392(11) 0.0656(6) Uani 1 1 d . . . . .
O3 O 0.3812(3) 0.18831(13) 0.60231(10) 0.0589(5) Uani 1 1 d . . . . .

loop_
_atom_site_aniso_label
_atom_site_aniso_U_11
_atom_site_aniso_U_22
_atom_site_aniso_U_33
_atom_site_aniso_U_23
_atom_site_aniso_U_13
_atom_site_aniso_U_12
C1 0.0358(11) 0.0634(15) 0.0433(12) 0.0003(11) 0.0022(9) -0.0033(10)
C2 0.0625(16) 0.0603(17) 0.0486(13) 0.0030(12) 0.0047(11) -0.0060(13)
C3 0.0452(13) 0.0714(18) 0.0468(13) 0.0044(12) 0.0014(10) -0.0002(12)
C4 0.0413(11) 0.0623(15) 0.0380(11) 0.0074(11) 0.0024(9) -0.0047(11)
C5 0.0450(12) 0.0604(15) 0.0366(11) 0.0059(11) 0.0024(9) -0.0099(11)
C6 0.0500(13) 0.0646(16) 0.0406(12) 0.0100(11) -0.0004(10) -0.0091(12)
C7 0.0733(18) 0.0705(19) 0.0422(13) 0.0007(13) -0.0026(12) -0.0190(15)
C8 0.088(2) 0.0645(18) 0.0549(15) -0.0037(14) 0.0101(14) -0.0078(16)
C9 0.0692(18) 0.0647(18) 0.0653(17) 0.0025(15) 0.0099(13) 0.0052(15)
C10 0.0535(14) 0.0655(17) 0.0483(13) 0.0051(13) -0.0024(10) -0.0007(13)
C11 0.0492(13) 0.0613(16) 0.0416(12) -0.0056(12) -0.0039(10) 0.0076(12)
C12 0.0388(11) 0.0582(15) 0.0391(11) -0.0030(11) 0.0002(9) 0.0032(11)
C13 0.0436(12) 0.0645(16) 0.0422(12) 0.0037(11) -0.0012(9) 0.0000(11)
C14 0.0533(14) 0.0572(15) 0.0479(13) 0.0018(12) 0.0118(10) 0.0032(12)
C15 0.0637(15) 0.0602(16) 0.0429(12) 0.0013(12) 0.0105(11) 0.0135(13)
C16 0.088(2) 0.076(2) 0.0489(15) 0.0105(15) 0.0105(13) 0.0191(18)
C17 0.104(2) 0.072(2) 0.0637(18) 0.0193(16) 0.0302(17) 0.012(2)
C18 0.087(2) 0.068(2) 0.082(2) 0.0104(17) 0.0326(18) -0.0025(17)
C19 0.0627(17) 0.076(2) 0.0652(17) 0.0070(16) 0.0117(13) -0.0015(15)
F1 0.1057(14) 0.0661(11) 0.0685(10) 0.0136(9) 0.0111(10) -0.0067(10)
F2 0.0649(10) 0.0720(11) 0.0855(12) -0.0003(10) 0.0162(8) 0.0106(9)
F3 0.0891(12) 0.0709(11) 0.0637(10) -0.0116(9) -0.0038(8) -0.0067(10)
N1 0.0457(11) 0.0804(16) 0.0448(11) 0.0071(11) -0.0104(8) -0.0040(11)
O1 0.0394(9) 0.0946(15) 0.0500(10) -0.0076(10) 0.0040(7) -0.0127(9)
O2 0.0502(10) 0.0817(14) 0.0574(11) -0.0037(10) -0.0147(8) -0.0061(10)
O3 0.0589(10) 0.0714(12) 0.0414(9) 0.0030(9) -0.0067(7) 0.0086(9)

loop_
_atom_type_symbol
_atom_type_description
_atom_type_scat_dispersion_real
_atom_type_scat_dispersion_imag
_atom_type_scat_source
C C 0.0181 0.0091 'International Tables Vol C Tables 4.2.6.8 and 6.1.1.4'
H H 0.0000 0.0000 'International Tables Vol C Tables 4.2.6.8 and 6.1.1.4'
F F 0.0727 0.0534 'International Tables Vol C Tables 4.2.6.8 and 6.1.1.4'
N N 0.0311 0.0180 'International Tables Vol C Tables 4.2.6.8 and 6.1.1.4'
O O 0.0492 0.0322 'International Tables Vol C Tables 4.2.6.8 and 6.1.1.4'

loop_
_geom_angle_atom_site_label_1
_geom_angle_atom_site_label_2
_geom_angle_atom_site_label_3
_geom_angle
_geom_angle_site_symmetry_1
_geom_angle_site_symmetry_3
_geom_angle_publ_flag
C2 C1 C12 109.7(2) . . ?
C4 C1 C2 111.4(2) . . ?
C4 C1 C12 111.0(2) . . ?
O1 C1 C2 106.3(2) . . ?
O1 C1 C4 106.73(19) . . ?
O1 C1 C12 111.62(19) . . ?
F1 C2 C1 112.1(2) . . ?
F1 C2 F2 107.1(2) . . ?
F1 C2 F3 106.5(2) . . ?
F2 C2 C1 112.5(2) . . ?
F3 C2 C1 111.7(2) . . ?
F3 C2 F2 106.5(2) . . ?
C4 C3 H3 125.3 . . ?
N1 C3 H3 125.3 . . ?
N1 C3 C4 109.4(2) . . ?
C3 C4 C1 128.8(2) . . ?
C3 C4 C5 106.9(2) . . ?
C5 C4 C1 124.2(2) . . ?
C6 C5 C4 106.7(2) . . ?
C10 C5 C4 135.1(2) . . ?
C10 C5 C6 118.2(2) . . ?
C7 C6 C5 122.7(3) . . ?
N1 C6 C5 107.4(2) . . ?
N1 C6 C7 129.9(2) . . ?
C6 C7 H7 121.3 . . ?
C8 C7 C6 117.4(2) . . ?
C8 C7 H7 121.3 . . ?
C7 C8 H8 119.1 . . ?
C7 C8 C9 121.8(3) . . ?
C9 C8 H8 119.1 . . ?
C8 C9 H9 119.6 . . ?
C10 C9 C8 120.8(3) . . ?
C10 C9 H9 119.6 . . ?
C5 C10 H10 120.4 . . ?
C9 C10 C5 119.2(2) . . ?
C9 C10 H10 120.4 . . ?
O2 C11 C12 126.3(3) . . ?
O2 C11 O3 115.9(2) . . ?
O3 C11 C12 117.7(2) . . ?
C11 C12 C1 119.1(2) . . ?
C13 C12 C1 121.9(2) . . ?
C13 C12 C11 119.1(2) . . ?
C12 C13 H13 118.9 . . ?
C12 C13 C14 122.1(2) . . ?
C14 C13 H13 118.9 . . ?
C15 C14 C13 117.8(2) . . ?
C15 C14 C19 118.3(3) . . ?
C19 C14 C13 123.9(2) . . ?
C14 C15 C16 121.9(3) . . ?
O3 C15 C14 120.7(2) . . ?
O3 C15 C16 117.4(3) . . ?
C15 C16 H16 120.6 . . ?
C17 C16 C15 118.7(3) . . ?
C17 C16 H16 120.6 . . ?
C16 C17 H17 119.5 . . ?
C16 C17 C18 120.9(3) . . ?
C18 C17 H17 119.5 . . ?
C17 C18 H18 120.1 . . ?
C19 C18 C17 119.8(3) . . ?
C19 C18 H18 120.1 . . ?
C14 C19 H19 119.8 . . ?
C18 C19 C14 120.3(3) . . ?
C18 C19 H19 119.8 . . ?
C3 N1 C6 109.7(2) . . ?
C3 N1 H1 125.2 . . ?
C6 N1 H1 125.2 . . ?
C1 O1 H1A 109.5 . . ?
C11 O3 C15 122.59(19) . . ?

loop_
_geom_bond_atom_site_label_1
_geom_bond_atom_site_label_2
_geom_bond_distance
_geom_bond_site_symmetry_2
_geom_bond_publ_flag
C1 C2 1.530(4) . ?
C1 C4 1.510(3) . ?
C1 C12 1.541(3) . ?
C1 O1 1.428(3) . ?
C2 F1 1.333(3) . ?
C2 F2 1.340(3) . ?
C2 F3 1.336(3) . ?
C3 H3 0.9300 . ?
C3 C4 1.366(3) . ?
C3 N1 1.361(3) . ?
C4 C5 1.432(4) . ?
C5 C6 1.406(3) . ?
C5 C10 1.403(4) . ?
C6 C7 1.390(4) . ?
C6 N1 1.369(4) . ?
C7 H7 0.9300 . ?
C7 C8 1.363(4) . ?
C8 H8 0.9300 . ?
C8 C9 1.400(4) . ?
C9 H9 0.9300 . ?
C9 C10 1.376(4) . ?
C10 H10 0.9300 . ?
C11 C12 1.467(3) . ?
C11 O2 1.209(3) . ?
C11 O3 1.367(3) . ?
C12 C13 1.341(3) . ?
C13 H13 0.9300 . ?
C13 C14 1.437(3) . ?
C14 C15 1.379(3) . ?
C14 C19 1.399(4) . ?
C15 C16 1.387(4) . ?
C15 O3 1.377(3) . ?
C16 H16 0.9300 . ?
C16 C17 1.370(5) . ?
C17 H17 0.9300 . ?
C17 C18 1.385(5) . ?
C18 H18 0.9300 . ?
C18 C19 1.380(4) . ?
C19 H19 0.9300 . ?
N1 H1 0.8600 . ?
O1 H1A 0.8200 . ?

loop_
_geom_hbond_atom_site_label_D
_geom_hbond_atom_site_label_H
_geom_hbond_atom_site_label_A
_geom_hbond_distance_DH
_geom_hbond_distance_HA
_geom_hbond_distance_DA
_geom_hbond_angle_DHA
_geom_hbond_site_symmetry_A
N1 H1 O2 0.86 2.41 3.146(3) 144.3 4_465
N1 H1 O3 0.86 2.64 3.462(3) 161.5 4_465
O1 H1A O2 0.82 2.02 2.705(3) 141.3 .
